data_1568177
loop_
_publ_author_name
'Samanta, Ranita'
'Das, Susobhan'
'Mondal, Saikat'
'Alkhidir, Tamador'
'Mohamed, Sharmarke'
'Senanayak, Satyaprasad P.'
'Reddy, C. Malla'

_publ_section_title
;
 Elastic organic semiconducting single crystals for durable all-flexible
 field-effect transistors: insights into the bending mechanism.
;
_journal_issue 6
_journal_name_full 'Chemical science'
_journal_page_first 1363
_journal_page_last 1371
_journal_paper_doi 10.1039/d2sc05217b
_journal_volume 14
_journal_year 2023
_chemical_formula_moiety 'C18 H16 N2 O2 S2'
_chemical_formula_sum 'C18 H16 N2 O2 S2'
_chemical_formula_weight 356.45
_chemical_name_systematic 2,5-diethyl-3,6-di(thiophen-2-yl)pyrrolo[3,4-c]pyrrole-1,4(2H,5H)-dione
_space_group_crystal_system monoclinic
_space_group_IT_number 14
_space_group_name_Hall '-P 2yn'
_space_group_name_H-M_alt 'P 1 21/n 1'
_atom_sites_solution_hydrogens geom
_atom_sites_solution_primary dual
_audit_block_doi 10.5517/ccdc.csd.cc28kjr4
_audit_creation_date 2021-08-09
_audit_creation_method
;
Olex2 1.3
(compiled 2020.11.12 svn.r5f609507 for OlexSys, GUI svn.r6272)
;
_audit_update_record
;
2021-08-11 deposited with the CCDC.	2022-12-16 downloaded from the CCDC.
;
_cell_angle_alpha 90
_cell_angle_beta 97.421(3)
_cell_angle_gamma 90
_cell_formula_units_Z 2
_cell_length_a 5.3077(2)
_cell_length_b 10.6410(3)
_cell_length_c 14.3047(4)
_cell_measurement_reflns_used 4475
_cell_measurement_temperature 293(2)
_cell_measurement_theta_max 65.7170
_cell_measurement_theta_min 3.0570
_cell_volume 801.15(4)
_computing_cell_refinement 'CrysAlisPro 1.171.38.43 (Rigaku OD, 2015)'
_computing_data_collection 'CrysAlisPro 1.171.38.43 (Rigaku OD, 2015)'
_computing_data_reduction 'CrysAlisPro 1.171.38.43 (Rigaku OD, 2015)'
_computing_molecular_graphics 'Olex2 1.3 (Dolomanov et al., 2009)'
_computing_publication_material 'Olex2 1.3 (Dolomanov et al., 2009)'
_computing_structure_refinement 'SHELXL 2018/3 (Sheldrick, 2015)'
_computing_structure_solution 'SHELXT 2014/4 (Sheldrick, 2014)'
_diffrn_ambient_temperature 293(2)
_diffrn_detector 'CCD plate'
_diffrn_detector_area_resol_mean 7.9580
_diffrn_detector_type Eos
_diffrn_measured_fraction_theta_full 0.999
_diffrn_measured_fraction_theta_max 0.999
_diffrn_measurement_details
;
List of Runs (angles in degrees, time in seconds):

  # Type    Start    End  Width  t~exp~   \w     \q     \k     \f   Frames
#--------------------------------------------------------------------------
  1  \w     57.00 123.00   1.00    1.00    --   25.52 178.00 150.00   66
  2  \w     57.00 123.00   1.00    1.00    --   25.52 178.00 -90.00   66
  3  \w    -13.00 102.00   1.00    1.00    --   25.52  57.00-180.00  115
  4  \w      1.00  82.00   1.00    1.00    --   25.52 -99.00 -30.00   81
  5  \w     27.00 145.00   1.00    2.00    --   66.76  61.00  90.00  118
  6  \w     19.00 119.00   1.00    2.00    --   66.76-120.00 100.00  100
  7  \w    -14.00 116.00   1.00    2.00    --   66.76 -45.00-180.00  130
  8  \w     12.00 116.00   1.00    2.00    --   66.76-111.00  30.00  104
  9  \w    100.00 153.00   1.00    2.00    --   66.76 111.00-120.00   53
 10  \w    100.00 153.00   1.00    2.00    --   66.76 111.00 -60.00   53
 11  \w    100.00 153.00   1.00    2.00    --   66.76 111.00  90.00   53
 12  \w     28.00 146.00   1.00    8.00    --  108.00 -65.00 150.00  118
 13  \w     20.00 113.00   1.00    8.00    --  108.00-104.00  60.00   93
 14  \w    101.00 178.00   1.00    8.00    --  108.00 104.00-180.00   77
 15  \w     23.00 178.00   1.00    8.00    --  108.00  21.00 -60.00  155
 16  \w     30.00 148.00   1.00    8.00    --  108.00 -54.00 -30.00  118
 17  \w     27.00 160.00   1.00    8.00    --  108.00 -43.00 -30.00  133
 18  \w    101.00 178.00   1.00    8.00    --  108.00 104.00 120.00   77
 19  \w    101.00 178.00   1.00    8.00    --  108.00 104.00 -60.00   77
 20  \w     20.00 113.00   1.00    8.00    --  108.00-104.00-150.00   93
 21  \w    101.00 178.00   1.00    8.00    --  108.00 104.00 -30.00   77
 22  \w     17.00 178.00   1.00    8.00    --  108.00  11.00  90.00  161
 23  \w    -19.00 113.00   1.00    1.00    --   25.52  77.00-120.00  132
 24  \w    -13.00 102.00   1.00    1.00    --   25.52  57.00  60.00  115
 25  \w    -13.00 102.00   1.00    1.00    --   25.52  57.00   0.00  115
 26  \w     27.00 145.00   1.00    2.00    --   66.76  61.00-120.00  118
 27  \w     27.00 145.00   1.00    2.00    --   66.76  61.00 -60.00  118
 28  \w     27.00 145.00   1.00    2.00    --   66.76  61.00  30.00  118
 29  \w     26.00 150.00   1.00    2.00    --   66.76  70.00 -30.70  124
 30  \w     22.00 154.00   1.00    2.00    --   66.76  77.00 120.00  132
 31  \w     27.00 145.00   1.00    2.00    --   66.76  61.00-180.00  118
 32  \w     30.00 134.00   1.00    8.00    --  108.00 -54.00  90.00  104
 33  \w    101.00 178.00   1.00    8.00    --  108.00 104.00  90.00   77
 34  \w     33.00 178.00   1.00    8.00    --  108.00  32.00-180.00  145
;
_diffrn_measurement_device 'four-circle diffractometer'
_diffrn_measurement_device_type 'SuperNova, Dual, Cu at zero, Eos'
_diffrn_measurement_method '\w scans'
_diffrn_orient_matrix_type 'CrysAlisPro convention (1999,Acta A55,543-557)'
_diffrn_orient_matrix_UB_11 0.0682827000
_diffrn_orient_matrix_UB_12 0.0740212000
_diffrn_orient_matrix_UB_13 -0.0858175000
_diffrn_orient_matrix_UB_21 0.1988731000
_diffrn_orient_matrix_UB_22 0.0757368000
_diffrn_orient_matrix_UB_23 0.0649910000
_diffrn_orient_matrix_UB_31 0.2035867000
_diffrn_orient_matrix_UB_32 -0.0986684000
_diffrn_orient_matrix_UB_33 -0.0145900000
_diffrn_radiation_monochromator mirror
_diffrn_radiation_probe x-ray
_diffrn_radiation_type 'Cu K\a'
_diffrn_radiation_wavelength 1.54184
_diffrn_reflns_av_R_equivalents 0.0467
_diffrn_reflns_av_unetI/netI 0.0219
_diffrn_reflns_Laue_measured_fraction_full 0.999
_diffrn_reflns_Laue_measured_fraction_max 0.999
_diffrn_reflns_limit_h_max 6
_diffrn_reflns_limit_h_min -5
_diffrn_reflns_limit_k_max 11
_diffrn_reflns_limit_k_min -12
_diffrn_reflns_limit_l_max 16
_diffrn_reflns_limit_l_min -16
_diffrn_reflns_number 6826
_diffrn_reflns_point_group_measured_fraction_full 0.999
_diffrn_reflns_point_group_measured_fraction_max 0.999
_diffrn_reflns_theta_full 65.783
_diffrn_reflns_theta_max 65.783
_diffrn_reflns_theta_min 5.196
_diffrn_source 'micro-focus sealed X-ray tube'
_diffrn_source_type 'SuperNova (Cu) X-ray Source'
_exptl_absorpt_coefficient_mu 3.126
_exptl_absorpt_correction_T_max 1.00000
_exptl_absorpt_correction_T_min 0.40093
_exptl_absorpt_correction_type multi-scan
_exptl_absorpt_process_details
;
CrysAlisPro 1.171.38.43 (Rigaku Oxford Diffraction, 2015)
Empirical absorption correction using spherical harmonics,
 implemented in SCALE3 ABSPACK scaling algorithm.
;
_exptl_crystal_colour 'clear reddish violet'
_exptl_crystal_colour_lustre clear
_exptl_crystal_colour_modifier reddish
_exptl_crystal_colour_primary violet
_exptl_crystal_density_diffrn 1.478
_exptl_crystal_description plate
_exptl_crystal_F_000 372
_exptl_crystal_size_max 0.4
_exptl_crystal_size_mid 0.2
_exptl_crystal_size_min 0.1
_refine_diff_density_max 0.284
_refine_diff_density_min -0.307
_refine_diff_density_rms 0.059
_refine_ls_extinction_method none
_refine_ls_goodness_of_fit_ref 1.081
_refine_ls_hydrogen_treatment constr
_refine_ls_matrix_type full
_refine_ls_number_parameters 110
_refine_ls_number_reflns 1391
_refine_ls_number_restraints 0
_refine_ls_restrained_S_all 1.081
_refine_ls_R_factor_all 0.0532
_refine_ls_R_factor_gt 0.0510
_refine_ls_shift/su_max 0.000
_refine_ls_shift/su_mean 0.000
_refine_ls_structure_factor_coef Fsqd
_refine_ls_weighting_details 'w=1/[\s^2^(Fo^2^)+(0.0773P)^2^+0.5579P] where P=(Fo^2^+2Fc^2^)/3'
_refine_ls_weighting_scheme calc
_refine_ls_wR_factor_gt 0.1471
_refine_ls_wR_factor_ref 0.1487
_reflns_Friedel_coverage 0.000
_reflns_number_gt 1309
_reflns_number_total 1391
_reflns_threshold_expression 'I > 2\s(I)'
_cod_data_source_file d2sc05217b4.cif
_cod_data_source_block DPP-diEt
_cod_depositor_comments 'Adding full bibliography for 1568177.cif.'
_cod_database_code 1568177
_shelx_shelxl_version_number 2018/3
_chemical_oxdiff_formula 'C H N O S'
_shelx_space_group_comment
;
The symmetry employed for this shelxl refinement is uniquely defined
by the following loop, which should always be used as a source of
symmetry information in preference to the above space-group names.
They are only intended as comments.
;
_shelx_estimated_absorpt_t_max 0.745
_shelx_estimated_absorpt_t_min 0.368
_reflns_odcompleteness_completeness 97.50
_reflns_odcompleteness_iscentric 1
_reflns_odcompleteness_theta 66.97
_olex2_refinement_description
;
1. Fixed Uiso
 At 1.2 times of:
  All C(H) groups, All C(H,H) groups
 At 1.5 times of:
  All C(H,H,H) groups
2.a Secondary CH2 refined with riding coordinates:
 C8(H8a,H8b)
2.b Aromatic/amide H refined with riding coordinates:
 C3(H3), C2(H2), C1(H1)
2.c Idealised Me refined as rotating group:
 C9(H9a,H9b,H9c)
;
_olex2_submission_special_instructions 'No special instructions were received'
_oxdiff_exptl_absorpt_empirical_details
;
Empirical correction (ABSPACK) includes:
- Absorption correction using spherical harmonics
- Frame scaling
;
_oxdiff_exptl_absorpt_empirical_full_max 2.007
_oxdiff_exptl_absorpt_empirical_full_min 0.459

loop_
_space_group_symop_operation_xyz
'x, y, z'
'-x+1/2, y+1/2, -z+1/2'
'-x, -y, -z'
'x-1/2, -y-1/2, z-1/2'

loop_
_atom_site_label
_atom_site_type_symbol
_atom_site_fract_x
_atom_site_fract_y
_atom_site_fract_z
_atom_site_U_iso_or_equiv
_atom_site_adp_type
_atom_site_occupancy
_atom_site_site_symmetry_order
_atom_site_calc_flag
_atom_site_refinement_flags_posn
_atom_site_refinement_flags_adp
_atom_site_refinement_flags_occupancy
_atom_site_disorder_assembly
_atom_site_disorder_group
S1 S 0.04058(18) 0.70126(8) 0.25177(6) 0.0712(4) Uani 1 1 d . . . . .
O1 O 0.8410(4) 0.71722(18) 0.54414(15) 0.0579(6) Uani 1 1 d . . . . .
N1 N 0.4844(4) 0.6807(2) 0.43525(15) 0.0451(5) Uani 1 1 d . . . . .
C5 C 0.3153(4) 0.5829(2) 0.41014(16) 0.0416(6) Uani 1 1 d . . . . .
C6 C 0.3915(5) 0.4826(2) 0.46866(17) 0.0434(6) Uani 1 1 d . . . . .
C7 C 0.6724(4) 0.6456(3) 0.51084(18) 0.0444(6) Uani 1 1 d . . . . .
C3 C -0.0929(5) 0.4967(3) 0.32544(17) 0.0464(6) Uani 1 1 d . . . . .
H3 H -0.097020 0.425429 0.362875 0.056 Uiso 1 1 calc R U . . .
C4 C 0.1010(5) 0.5873(2) 0.33707(16) 0.0443(6) Uani 1 1 d . . . . .
C8 C 0.4816(5) 0.8083(3) 0.3982(2) 0.0525(7) Uani 1 1 d . . . . .
H8A H 0.443848 0.805128 0.330094 0.063 Uiso 1 1 calc R U . . .
H8B H 0.649480 0.844632 0.413503 0.063 Uiso 1 1 calc R U . . .
C2 C -0.2792(6) 0.5271(3) 0.2503(2) 0.0615(8) Uani 1 1 d . . . . .
H2 H -0.422742 0.477913 0.233432 0.074 Uiso 1 1 calc R U . . .
C9 C 0.2902(6) 0.8922(3) 0.4365(2) 0.0615(8) Uani 1 1 d . . . . .
H9A H 0.295263 0.974253 0.408934 0.092 Uiso 1 1 calc R U . . .
H9B H 0.330358 0.898601 0.503764 0.092 Uiso 1 1 calc R U . . .
H9C H 0.123276 0.857216 0.421333 0.092 Uiso 1 1 calc R U . . .
C1 C -0.2337(6) 0.6320(3) 0.2052(2) 0.0676(9) Uani 1 1 d . . . . .
H1 H -0.340288 0.663727 0.153900 0.081 Uiso 1 1 calc R U . . .

loop_
_atom_site_aniso_label
_atom_site_aniso_U_11
_atom_site_aniso_U_22
_atom_site_aniso_U_33
_atom_site_aniso_U_23
_atom_site_aniso_U_13
_atom_site_aniso_U_12
S1 0.0807(6) 0.0661(6) 0.0577(5) 0.0148(3) -0.0257(4) -0.0025(4)
O1 0.0518(11) 0.0537(11) 0.0615(12) 0.0035(9) -0.0179(9) -0.0156(9)
N1 0.0420(11) 0.0463(12) 0.0428(11) 0.0063(9) -0.0102(9) -0.0055(9)
C5 0.0384(12) 0.0473(14) 0.0364(12) 0.0013(10) -0.0061(9) -0.0040(10)
C6 0.0387(12) 0.0475(14) 0.0398(13) 0.0027(10) -0.0110(10) -0.0052(10)
C7 0.0367(12) 0.0499(14) 0.0428(13) 0.0020(11) -0.0088(10) -0.0046(11)
C3 0.0384(12) 0.0535(15) 0.0419(13) -0.0012(11) -0.0149(10) -0.0016(11)
C4 0.0440(13) 0.0498(14) 0.0354(12) -0.0006(10) -0.0091(10) 0.0066(11)
C8 0.0450(14) 0.0526(16) 0.0561(16) 0.0139(12) -0.0082(12) -0.0102(12)
C2 0.0462(15) 0.073(2) 0.0577(17) -0.0152(15) -0.0203(13) 0.0045(14)
C9 0.0625(18) 0.0498(16) 0.0660(18) 0.0018(13) -0.0155(14) -0.0067(13)
C1 0.072(2) 0.075(2) 0.0472(16) -0.0096(15) -0.0261(14) 0.0248(17)

loop_
_atom_type_symbol
_atom_type_description
_atom_type_scat_dispersion_real
_atom_type_scat_dispersion_imag
_atom_type_scat_source
C C 0.0181 0.0091 'International Tables Vol C Tables 4.2.6.8 and 6.1.1.4'
H H 0.0000 0.0000 'International Tables Vol C Tables 4.2.6.8 and 6.1.1.4'
N N 0.0311 0.0180 'International Tables Vol C Tables 4.2.6.8 and 6.1.1.4'
O O 0.0492 0.0322 'International Tables Vol C Tables 4.2.6.8 and 6.1.1.4'
S S 0.3331 0.5567 'International Tables Vol C Tables 4.2.6.8 and 6.1.1.4'

loop_
_citation_id
_citation_doi
_citation_year
1 10.1002/anie.202108978 2021

loop_
_geom_angle_atom_site_label_1
_geom_angle_atom_site_label_2
_geom_angle_atom_site_label_3
_geom_angle
_geom_angle_site_symmetry_1
_geom_angle_site_symmetry_3
_geom_angle_publ_flag
C1 S1 C4 92.56(15) . . ?
C5 N1 C7 111.4(2) . . ?
C5 N1 C8 128.9(2) . . ?
C7 N1 C8 119.6(2) . . ?
N1 C5 C4 125.8(2) . . ?
C6 C5 N1 107.0(2) . . ?
C6 C5 C4 127.2(2) . . ?
C5 C6 C6 109.4(3) . 3_666 ?
C5 C6 C7 142.5(2) . 3_666 ?
C6 C6 C7 108.2(3) 3_666 3_666 ?
O1 C7 N1 122.5(2) . . ?
O1 C7 C6 133.5(2) . 3_666 ?
N1 C7 C6 104.0(2) . 3_666 ?
C4 C3 H3 124.3 . . ?
C2 C3 H3 124.3 . . ?
C2 C3 C4 111.5(3) . . ?
C5 C4 S1 126.5(2) . . ?
C3 C4 S1 109.47(18) . . ?
C3 C4 C5 124.1(2) . . ?
N1 C8 H8A 108.9 . . ?
N1 C8 H8B 108.9 . . ?
N1 C8 C9 113.3(2) . . ?
H8A C8 H8B 107.7 . . ?
C9 C8 H8A 108.9 . . ?
C9 C8 H8B 108.9 . . ?
C3 C2 H2 122.8 . . ?
C1 C2 C3 114.4(3) . . ?
C1 C2 H2 122.8 . . ?
C8 C9 H9A 109.5 . . ?
C8 C9 H9B 109.5 . . ?
C8 C9 H9C 109.5 . . ?
H9A C9 H9B 109.5 . . ?
H9A C9 H9C 109.5 . . ?
H9B C9 H9C 109.5 . . ?
S1 C1 H1 123.9 . . ?
C2 C1 S1 112.1(2) . . ?
C2 C1 H1 123.9 . . ?

loop_
_geom_bond_atom_site_label_1
_geom_bond_atom_site_label_2
_geom_bond_distance
_geom_bond_site_symmetry_2
_geom_bond_publ_flag
S1 C4 1.721(3) . ?
S1 C1 1.690(4) . ?
O1 C7 1.224(3) . ?
N1 C5 1.391(3) . ?
N1 C7 1.423(3) . ?
N1 C8 1.457(3) . ?
C5 C6 1.384(3) . ?
C5 C4 1.443(3) . ?
C6 C6 1.415(5) 3_666 ?
C6 C7 1.444(4) 3_666 ?
C3 H3 0.9300 . ?
C3 C4 1.405(4) . ?
C3 C2 1.402(4) . ?
C8 H8A 0.9700 . ?
C8 H8B 0.9700 . ?
C8 C9 1.508(4) . ?
C2 H2 0.9300 . ?
C2 C1 1.327(5) . ?
C9 H9A 0.9600 . ?
C9 H9B 0.9600 . ?
C9 H9C 0.9600 . ?
C1 H1 0.9300 . ?

loop_
_geom_torsion_atom_site_label_1
_geom_torsion_atom_site_label_2
_geom_torsion_atom_site_label_3
_geom_torsion_atom_site_label_4
_geom_torsion
_geom_torsion_site_symmetry_1
_geom_torsion_site_symmetry_2
_geom_torsion_site_symmetry_3
_geom_torsion_site_symmetry_4
_geom_torsion_publ_flag
N1 C5 C6 C6 0.4(4) . . . 3_666 ?
N1 C5 C6 C7 179.9(3) . . . 3_666 ?
N1 C5 C4 S1 12.7(4) . . . . ?
N1 C5 C4 C3 -167.2(2) . . . . ?
C5 N1 C7 O1 179.8(3) . . . . ?
C5 N1 C7 C6 0.1(3) . . . 3_666 ?
C5 N1 C8 C9 77.6(3) . . . . ?
C6 C5 C4 S1 -167.7(2) . . . . ?
C6 C5 C4 C3 12.3(4) . . . . ?
C7 N1 C5 C6 -0.3(3) . . . . ?
C7 N1 C5 C4 179.3(2) . . . . ?
C7 N1 C8 C9 -98.9(3) . . . . ?
C3 C2 C1 S1 -0.2(4) . . . . ?
C4 S1 C1 C2 -0.6(3) . . . . ?
C4 C5 C6 C6 -179.2(3) . . . 3_666 ?
C4 C5 C6 C7 0.3(6) . . . 3_666 ?
C4 C3 C2 C1 1.1(4) . . . . ?
C8 N1 C5 C6 -177.0(3) . . . . ?
C8 N1 C5 C4 2.6(4) . . . . ?
C8 N1 C7 O1 -3.1(4) . . . . ?
C8 N1 C7 C6 177.1(2) . . . 3_666 ?
C2 C3 C4 S1 -1.5(3) . . . . ?
C2 C3 C4 C5 178.4(2) . . . . ?
C1 S1 C4 C5 -178.7(2) . . . . ?
C1 S1 C4 C3 1.2(2) . . . . ?
